data_7233259
loop_
_publ_author_name
'Okawara, Toru'
'Matsufuji, Yurina'
'Mizuno, Kouhei'
'Takehara, Kenji'
'Nagamura, Toshihiko'
'Iwasa, Seiji'

_publ_section_title
;
 Vinylpyrroles: solid-state structures and aggregation-induced emission
 properties
;
_journal_issue 40
_journal_name_full 'RSC Advances'
_journal_page_first 22817
_journal_paper_doi 10.1039/C9RA04088A
_journal_volume 9
_journal_year 2019
_chemical_formula_moiety 'C20 H25 N3 O7'
_chemical_formula_sum 'C20 H25 N3 O7'
_chemical_formula_weight 419.44
_space_group_crystal_system monoclinic
_space_group_IT_number 14
_space_group_name_Hall '-P 2ybc'
_space_group_name_H-M_alt 'P 1 21/c 1'
_symmetry_Int_Tables_number 14
_symmetry_space_group_name_Hall '-P 2ybc'
_symmetry_space_group_name_H-M 'P 1 21/c 1'
_atom_sites_solution_primary iterative
_audit_creation_date 2019-01-10
_audit_creation_method
;
Olex2 1.2
(compiled 2018.05.29 svn.r3508 for OlexSys, GUI svn.r5506)
;
_audit_update_record
;
2019-04-24 deposited with the CCDC.    2019-07-17 downloaded from the CCDC.
;
_cell_angle_alpha 90
_cell_angle_beta 101.833(13)
_cell_angle_gamma 90
_cell_formula_units_Z 4
_cell_length_a 17.799(2)
_cell_length_b 5.2201(7)
_cell_length_c 21.974(3)
_cell_measurement_reflns_used 1884
_cell_measurement_temperature 123
_cell_measurement_theta_max 30.2350
_cell_measurement_theta_min 3.2960
_cell_volume 1998.3(5)
_computing_cell_refinement 'CrysAlisPro 1.171.39.34a (Rigaku OD, 2017)'
_computing_data_collection 'CrysAlisPro 1.171.39.34a (Rigaku OD, 2017)'
_computing_data_reduction 'CrysAlisPro 1.171.39.34a (Rigaku OD, 2017)'
_computing_molecular_graphics 'Olex2 (Dolomanov et al., 2009)'
_computing_publication_material 'Olex2 (Dolomanov et al., 2009)'
_computing_structure_refinement 'olex2.refine (Bourhis et al., 2015)'
_computing_structure_solution 'olex2.solve (Bourhis et al., 2015)'
_diffrn_ambient_temperature 123
_diffrn_detector 'CCD plate'
_diffrn_measured_fraction_theta_full 0.9988
_diffrn_measured_fraction_theta_max 0.9988
_diffrn_measurement_details
;
List of Runs (angles in degrees, time in seconds):

  # Type    Start    End  Width  t~exp~   \w     \q     \k     \f   Frames
#--------------------------------------------------------------------------
  1  \w    -74.00 119.00   1.00  100.00    --   30.00  54.00-180.00  193
  2  \w    -74.00 119.00   1.00  100.00    --   30.00  54.00  60.00  193
;
_diffrn_measurement_device 'two-circle diffractometer'
_diffrn_measurement_device_type 'XtaLAB Mini (JP)'
_diffrn_measurement_method '\w scans'
_diffrn_orient_matrix_type 'CrysAlisPro convention (1999,Acta A55,543-557)'
_diffrn_orient_matrix_UB_11 -0.0007436000
_diffrn_orient_matrix_UB_12 -0.0105357000
_diffrn_orient_matrix_UB_13 0.0320643000
_diffrn_orient_matrix_UB_21 -0.0169279000
_diffrn_orient_matrix_UB_22 0.1232493000
_diffrn_orient_matrix_UB_23 -0.0007292000
_diffrn_orient_matrix_UB_31 -0.0370130000
_diffrn_orient_matrix_UB_32 -0.0561452000
_diffrn_orient_matrix_UB_33 -0.0077396000
_diffrn_radiation_monochromator graphite
_diffrn_radiation_probe x-ray
_diffrn_radiation_type 'Mo K\a'
_diffrn_radiation_wavelength 0.71073
_diffrn_reflns_av_R_equivalents 0.0923
_diffrn_reflns_av_unetI/netI 0.0957
_diffrn_reflns_limit_h_max 22
_diffrn_reflns_limit_h_min -22
_diffrn_reflns_limit_k_max 5
_diffrn_reflns_limit_k_min -6
_diffrn_reflns_limit_l_max 27
_diffrn_reflns_limit_l_min -27
_diffrn_reflns_number 12866
_diffrn_reflns_theta_full 26.3696
_diffrn_reflns_theta_max 26.37
_diffrn_reflns_theta_min 2.69
_diffrn_source 'fine-focus sealed X-ray tube'
_diffrn_source_type 'Rigaku (Mo) X-ray Source'
_exptl_absorpt_coefficient_mu 0.106
_exptl_absorpt_correction_T_max 1.00000
_exptl_absorpt_correction_T_min 0.65777
_exptl_absorpt_correction_type multi-scan
_exptl_absorpt_process_details
;
CrysAlisPro 1.171.39.34a (Rigaku Oxford Diffraction, 2017)
Empirical absorption correction using spherical harmonics,
 implemented in SCALE3 ABSPACK scaling algorithm.
;
_exptl_crystal_colour yellow
_exptl_crystal_colour_primary yellow
_exptl_crystal_density_diffrn 1.3941
_exptl_crystal_description plate
_exptl_crystal_F_000 888.5297
_exptl_crystal_size_max 0.3
_exptl_crystal_size_mid 0.3
_exptl_crystal_size_min 0.15
_refine_diff_density_max 0.6459
_refine_diff_density_min -0.5536
_refine_diff_density_rms 0.1388
_refine_ls_d_res_high 0.8001
_refine_ls_d_res_low 7.5702
_refine_ls_goodness_of_fit_ref 1.1119
_refine_ls_hydrogen_treatment constr
_refine_ls_matrix_type full
_refine_ls_number_constraints 36
_refine_ls_number_parameters 276
_refine_ls_number_reflns 4094
_refine_ls_number_restraints 0
_refine_ls_restrained_S_all 1.1119
_refine_ls_R_factor_all 0.1443
_refine_ls_R_factor_gt 0.0888
_refine_ls_shift/su_max 0.0000
_refine_ls_shift/su_mean 0.0000
_refine_ls_structure_factor_coef Fsqd
_refine_ls_weighting_details 'w=1/[\s^2^(Fo^2^)+(0.1061P)^2^+2.3620P] where P=(Fo^2^+2Fc^2^)/3'
_refine_ls_weighting_scheme calc
_refine_ls_wR_factor_gt 0.2163
_refine_ls_wR_factor_ref 0.2756
_reflns_Friedel_coverage 0.0
_reflns_limit_h_max 21
_reflns_limit_h_min -22
_reflns_limit_k_max 6
_reflns_limit_k_min 0
_reflns_limit_l_max 27
_reflns_limit_l_min 0
_reflns_number_gt 2400
_reflns_number_total 4094
_reflns_threshold_expression I>=2u(I)
_cod_data_source_file c9ra04088a2.cif
_cod_data_source_block yano070
_cod_database_code 7233259
_chemical_oxdiff_formula C
_reflns_odcompleteness_completeness 99.72
_reflns_odcompleteness_iscentric 1
_reflns_odcompleteness_theta 26.32
_olex2_refinement_description
;
1. Fixed Uiso
 At 1.2 times of:
  All C(H) groups, All C(H,H) groups, All N(H) groups
 At 1.5 times of:
  All C(H,H,H) groups
2.a Secondary CH2 refined with riding coordinates:
 C12(H12a,H12b), C19(H19a,H19b), C13(H13a,H13b), C17(H17a,H17b)
2.b Aromatic/amide H refined with riding coordinates:
 N1(H1), C5(H5)
2.c Idealised Me refined as rotating group:
 C15(H15a,H15b,H15c), C20(H20a,H20b,H20c), C16(H16a,H16b,H16c), C18(H18a,H18b,
 H18c), C14(H14a,H14b,H14c)
;
_olex2_submission_special_instructions 'No special instructions were received'
_oxdiff_exptl_absorpt_empirical_details
;
Empirical correction (ABSPACK) includes:
- Absorption correction using spherical harmonics
- Frame scaling
;
_oxdiff_exptl_absorpt_empirical_full_max 1.342
_oxdiff_exptl_absorpt_empirical_full_min 0.812

loop_
_space_group_symop_id
_space_group_symop_operation_xyz
1 x,y,z
2 -x,y+1/2,-z+1/2
3 -x,-y,-z
4 x,-y-1/2,z-1/2

loop_
_atom_site_label
_atom_site_type_symbol
_atom_site_fract_x
_atom_site_fract_y
_atom_site_fract_z
_atom_site_U_iso_or_equiv
_atom_site_adp_type
_atom_site_occupancy
_atom_site_refinement_flags_posn
O1 O 0.38421(17) 0.7240(6) 0.23384(15) 0.0363(8) Uani 1.000000 .
O7 O 0.08303(17) 1.5452(6) 0.15964(15) 0.0385(8) Uani 1.000000 .
O2 O 0.18212(19) 0.6982(7) 0.34497(17) 0.0449(9) Uani 1.000000 .
O6 O 0.35272(17) 1.5187(6) 0.05901(15) 0.0370(8) Uani 1.000000 .
O4 O 0.42244(18) 1.2111(7) 0.11478(16) 0.0450(9) Uani 1.000000 .
O5 O 0.10412(19) 1.2814(7) 0.24110(17) 0.0477(10) Uani 1.000000 .
O3 O 0.3776(2) 0.1314(7) 0.38180(17) 0.0451(9) Uani 1.000000 .
N2 N 0.2769(2) 0.4040(7) 0.36014(19) 0.0361(9) Uani 1.000000 .
N3 N 0.3801(2) 0.4249(7) 0.30669(17) 0.0322(9) Uani 1.000000 .
C9 C 0.3479(2) 0.3074(9) 0.3519(2) 0.0321(10) Uani 1.000000 .
C6 C 0.2755(2) 0.7331(8) 0.2822(2) 0.0281(10) Uani 1.000000 .
N1 N 0.3065(2) 1.1062(7) 0.17505(17) 0.0310(9) Uani 1.000000 .
C11 C 0.1228(2) 1.3691(9) 0.1956(2) 0.0303(10) Uani 1.000000 .
C4 C 0.2983(2) 1.2921(8) 0.1315(2) 0.0284(9) Uani 1.000000 .
C7 C 0.3489(2) 0.6346(9) 0.2714(2) 0.0303(10) Uani 1.000000 .
C2 C 0.1945(2) 1.2965(8) 0.1745(2) 0.0302(10) Uani 1.000000 .
C12 C 0.1949(2) 1.6270(9) 0.0846(2) 0.0332(10) Uani 1.000000 .
C19 C 0.0154(3) 1.6443(10) 0.1802(2) 0.0416(12) Uani 1.000000 .
C8 C 0.2408(2) 0.6136(9) 0.3304(2) 0.0342(10) Uani 1.000000 .
C1 C 0.2446(2) 1.1000(8) 0.2029(2) 0.0294(9) Uani 1.000000 .
C3 C 0.2275(2) 1.4176(8) 0.1286(2) 0.0289(10) Uani 1.000000 .
C15 C 0.4526(2) 0.3198(10) 0.2960(2) 0.0377(11) Uani 1.000000 .
C10 C 0.3634(3) 1.3326(9) 0.1010(2) 0.0344(10) Uani 1.000000 .
C5 C 0.2343(2) 0.9301(8) 0.2507(2) 0.0319(10) Uani 1.000000 .
C20 C -0.0165(3) 1.8538(10) 0.1355(2) 0.0418(12) Uani 1.000000 .
C16 C 0.2419(3) 0.2766(9) 0.4073(2) 0.0411(12) Uani 1.000000 .
C13 C 0.1367(3) 1.5224(9) 0.0293(2) 0.0382(11) Uani 1.000000 .
C18 C 0.3954(3) 1.7945(9) -0.0131(2) 0.0427(12) Uani 1.000000 .
C17 C 0.4184(3) 1.5725(10) 0.0297(2) 0.0419(12) Uani 1.000000 .
C14 C 0.0988(3) 1.7309(11) -0.0130(2) 0.0489(14) Uani 1.000000 .
H1 H 0.3463(2) 1.0030(7) 0.18425(17) 0.0372(10) Uiso 1.000000 R
H12a H 0.1697(2) 1.7556(9) 0.1068(2) 0.0398(12) Uiso 1.000000 R
H12b H 0.2371(2) 1.7133(9) 0.0694(2) 0.0398(12) Uiso 1.000000 R
H19a H -0.0231(3) 1.5069(10) 0.1795(2) 0.0499(14) Uiso 1.000000 R
H19b H 0.0299(3) 1.7125(10) 0.2230(2) 0.0499(14) Uiso 1.000000 R
H15a H 0.4949(3) 0.434(3) 0.3146(13) 0.0565(17) Uiso 1.000000 GR
H15b H 0.4610(9) 0.150(3) 0.3152(13) 0.0565(17) Uiso 1.000000 GR
H15c H 0.4503(7) 0.306(6) 0.2512(2) 0.0565(17) Uiso 1.000000 GR
H5 H 0.1876(2) 0.9601(8) 0.2640(2) 0.0383(12) Uiso 1.000000 R
H20a H -0.0319(19) 1.7824(15) 0.0935(4) 0.0627(18) Uiso 1.000000 GR
H20b H -0.0612(12) 1.931(5) 0.1480(10) 0.0627(18) Uiso 1.000000 GR
H20c H 0.0229(7) 1.985(3) 0.1357(12) 0.0627(18) Uiso 1.000000 GR
H16a H 0.2745(10) 0.133(4) 0.4255(11) 0.0616(18) Uiso 1.000000 GR
H16b H 0.2371(18) 0.3996(19) 0.4399(8) 0.0616(18) Uiso 1.000000 GR
H16c H 0.1910(8) 0.212(6) 0.3877(4) 0.0616(18) Uiso 1.000000 GR
H13a H 0.1630(3) 1.4036(9) 0.0054(2) 0.0458(13) Uiso 1.000000 R
H13b H 0.0969(3) 1.4241(9) 0.0448(2) 0.0458(13) Uiso 1.000000 R
H18a H 0.3455(10) 1.759(3) -0.0402(11) 0.0640(18) Uiso 1.000000 GR
H18b H 0.392(2) 1.9490(16) 0.0115(2) 0.0640(18) Uiso 1.000000 GR
H18c H 0.4339(11) 1.821(4) -0.0385(12) 0.0640(18) Uiso 1.000000 GR
H17a H 0.4645(3) 1.6157(10) 0.0616(2) 0.0502(15) Uiso 1.000000 R
H17b H 0.4302(3) 1.4213(10) 0.0061(2) 0.0502(15) Uiso 1.000000 R
H14a H 0.0596(15) 1.6563(13) -0.0462(10) 0.073(2) Uiso 1.000000 GR
H14b H 0.0747(19) 1.853(4) 0.0108(4) 0.073(2) Uiso 1.000000 GR
H14c H 0.1374(5) 1.819(5) -0.0314(14) 0.073(2) Uiso 1.000000 GR

loop_
_atom_site_aniso_label
_atom_site_aniso_U_11
_atom_site_aniso_U_22
_atom_site_aniso_U_33
_atom_site_aniso_U_12
_atom_site_aniso_U_13
_atom_site_aniso_U_23
O1 0.0296(16) 0.038(2) 0.045(2) 0.0028(13) 0.0181(15) 0.0063(14)
O7 0.0318(17) 0.048(2) 0.0397(18) 0.0133(14) 0.0166(15) 0.0052(15)
O2 0.0395(19) 0.044(2) 0.058(2) 0.0046(15) 0.0269(17) 0.0074(16)
O6 0.0263(16) 0.041(2) 0.047(2) 0.0035(13) 0.0154(15) 0.0067(15)
O4 0.0311(18) 0.055(2) 0.052(2) 0.0112(15) 0.0169(16) 0.0138(17)
O5 0.042(2) 0.057(2) 0.052(2) 0.0165(16) 0.0263(17) 0.0174(17)
O3 0.0439(19) 0.037(2) 0.054(2) 0.0013(16) 0.0091(17) 0.0124(17)
N2 0.035(2) 0.029(2) 0.045(2) -0.0006(16) 0.0113(18) 0.0004(17)
N3 0.031(2) 0.028(2) 0.039(2) -0.0039(15) 0.0081(17) -0.0010(16)
C9 0.026(2) 0.034(3) 0.036(3) -0.0029(18) 0.007(2) -0.003(2)
C6 0.023(2) 0.029(2) 0.033(2) -0.0013(17) 0.0073(18) -0.0045(18)
N1 0.0249(18) 0.030(2) 0.038(2) 0.0024(15) 0.0077(16) -0.0010(16)
C11 0.025(2) 0.032(3) 0.035(2) 0.0030(18) 0.0085(19) -0.0006(19)
C4 0.025(2) 0.028(2) 0.034(2) 0.0004(17) 0.0092(19) -0.0018(18)
C7 0.025(2) 0.027(3) 0.038(3) -0.0063(17) 0.006(2) -0.0073(18)
C2 0.026(2) 0.030(3) 0.035(2) -0.0013(17) 0.0089(19) -0.0060(18)
C12 0.029(2) 0.031(3) 0.043(3) 0.0032(18) 0.016(2) 0.0026(19)
C19 0.033(2) 0.045(3) 0.052(3) 0.011(2) 0.021(2) -0.000(2)
C8 0.027(2) 0.037(3) 0.038(3) -0.0016(19) 0.007(2) -0.001(2)
C1 0.028(2) 0.028(2) 0.031(2) -0.0020(17) 0.0043(19) -0.0039(18)
C3 0.026(2) 0.025(2) 0.036(2) -0.0001(16) 0.0055(19) -0.0042(17)
C15 0.025(2) 0.039(3) 0.050(3) 0.0016(19) 0.010(2) 0.000(2)
C10 0.028(2) 0.038(3) 0.039(3) 0.0021(19) 0.010(2) -0.003(2)
C5 0.028(2) 0.029(3) 0.041(3) -0.0047(17) 0.010(2) -0.0048(19)
C20 0.038(3) 0.039(3) 0.053(3) 0.005(2) 0.019(2) 0.004(2)
C16 0.040(3) 0.039(3) 0.050(3) -0.001(2) 0.024(2) 0.008(2)
C13 0.039(3) 0.036(3) 0.042(3) 0.004(2) 0.014(2) -0.001(2)
C18 0.051(3) 0.031(3) 0.050(3) 0.001(2) 0.022(3) 0.004(2)
C17 0.035(3) 0.053(3) 0.043(3) -0.001(2) 0.019(2) 0.007(2)
C14 0.047(3) 0.055(4) 0.043(3) 0.005(2) 0.007(3) 0.006(2)

loop_
_atom_type_symbol
_atom_type_scat_dispersion_real
_atom_type_scat_dispersion_imag
_atom_type_scat_Cromer_Mann_a1
_atom_type_scat_Cromer_Mann_a2
_atom_type_scat_Cromer_Mann_a3
_atom_type_scat_Cromer_Mann_a4
_atom_type_scat_Cromer_Mann_b1
_atom_type_scat_Cromer_Mann_b2
_atom_type_scat_Cromer_Mann_b3
_atom_type_scat_Cromer_Mann_b4
_atom_type_scat_Cromer_Mann_c
_atom_type_scat_source
_atom_type_scat_dispersion_source
H 0.00000 0.00000 0.49300 0.32291 0.14019 0.04081 10.51090 26.12570 3.14236 57.79970 0.0030380000826 'International Tables Volume C Table 6.1.1.4 (pp. 500-502)' 'Henke, Gullikson and Davis, At. Data and Nucl. Data Tables, 1993, 54, 2'
C 0.00347 0.00161 2.31000 1.02000 1.58860 0.86500 20.84390 10.20750 0.56870 51.65120 0.215599998832 'International Tables Volume C Table 6.1.1.4 (pp. 500-502)' 'Henke, Gullikson and Davis, At. Data and Nucl. Data Tables, 1993, 54, 2'
O 0.01158 0.00611 3.04850 2.28680 1.54630 0.86700 13.27710 5.70110 0.32390 32.90890 0.250800013542 'International Tables Volume C Table 6.1.1.4 (pp. 500-502)' 'Henke, Gullikson and Davis, At. Data and Nucl. Data Tables, 1993, 54, 2'
N 0.00653 0.00323 12.21260 3.13220 2.01250 1.16630 0.00570 9.89330 28.99750 0.58260 -11.5290002823 'International Tables Volume C Table 6.1.1.4 (pp. 500-502)' 'Henke, Gullikson and Davis, At. Data and Nucl. Data Tables, 1993, 54, 2'

loop_
_geom_angle_atom_site_label_1
_geom_angle_atom_site_label_2
_geom_angle_atom_site_label_3
_geom_angle
C19 O7 C11 115.8(3)
C17 O6 C10 115.5(3)
C8 N2 C9 124.9(4)
C16 N2 C9 116.7(4)
C16 N2 C8 118.3(4)
C7 N3 C9 124.9(4)
C15 N3 C9 117.1(4)
C15 N3 C7 118.0(4)
N2 C9 O3 121.0(4)
N3 C9 O3 122.4(4)
N3 C9 N2 116.6(4)
C8 C6 C7 119.1(4)
C5 C6 C7 125.8(4)
C5 C6 C8 115.1(4)
C1 N1 C4 110.8(4)
O5 C11 O7 123.8(4)
C2 C11 O7 112.2(4)
C2 C11 O5 124.0(4)
C3 C4 N1 109.3(4)
C10 C4 N1 116.5(4)
C10 C4 C3 134.1(4)
N3 C7 O1 118.3(4)
C6 C7 O1 124.8(4)
C6 C7 N3 116.9(4)
C1 C2 C11 123.2(4)
C3 C2 C11 127.8(4)
C3 C2 C1 108.8(4)
C13 C12 C3 111.3(4)
C20 C19 O7 106.3(4)
N2 C8 O2 120.1(4)
C6 C8 O2 122.5(4)
C6 C8 N2 117.4(4)
C2 C1 N1 106.1(4)
C5 C1 N1 125.9(4)
C5 C1 C2 128.0(4)
C2 C3 C4 105.0(4)
C12 C3 C4 126.3(4)
C12 C3 C2 128.7(4)
O4 C10 O6 123.4(4)
C4 C10 O6 114.1(4)
C4 C10 O4 122.5(4)
C1 C5 C6 135.3(4)
C14 C13 C12 112.3(4)
C18 C17 O6 106.4(4)

loop_
_geom_bond_atom_site_label_1
_geom_bond_atom_site_label_2
_geom_bond_distance
O1 C7 1.228(5)
O7 C11 1.320(5)
O7 C19 1.463(5)
O2 C8 1.235(5)
O6 C10 1.327(6)
O6 C17 1.474(5)
O4 C10 1.211(5)
O5 C11 1.206(5)
O3 C9 1.189(6)
N2 C9 1.407(6)
N2 C8 1.366(6)
N2 C16 1.471(6)
N3 C9 1.387(6)
N3 C7 1.389(6)
N3 C15 1.465(5)
C6 C7 1.468(6)
C6 C8 1.470(6)
C6 C5 1.366(6)
N1 C4 1.350(6)
N1 C1 1.366(5)
C11 C2 1.494(6)
C4 C3 1.411(6)
C4 C10 1.467(6)
C2 C1 1.417(6)
C2 C3 1.415(6)
C12 C3 1.495(6)
C12 C13 1.528(7)
C19 C20 1.502(7)
C1 C5 1.414(6)
C13 C14 1.498(7)
C18 C17 1.495(7)
